data_4313871
loop_
_publ_author_name
'John F. Berry'
'F. Albert Cotton'
'Tongbu Lu'
'Carlos A. Murillo'

_publ_section_title
;
 Increasing Solubility and Stability of Linear Tricobalt(II) Chains with
 depa (Diethyldipyridylamide) Ligands
;
_journal_name_full 'Inorganic Chemistry'
_journal_page_first 4425
_journal_page_last 4430
_journal_paper_doi 10.1021/ic034149y
_journal_volume 42
_journal_year 2003
_chemical_formula_moiety Co3(depa)4Cl2.0.5C6H14
_chemical_formula_sum 'C59 H71 Cl2 Co3 N12'
_chemical_formula_weight 1195.97
_chemical_melting_point ?
_chemical_name_common Co3(depa)4Cl2.0.5hexane
_chemical_name_systematic
; 
 ? 
;
_space_group_IT_number 118
_symmetry_cell_setting tetragonal
_symmetry_space_group_name_Hall 'P -4 -2n'
_symmetry_space_group_name_H-M 'P -4 n 2'
_atom_sites_solution_hydrogens geom
_atom_sites_solution_primary direct
_atom_sites_solution_secondary difmap
_audit_creation_method SHELXL-97
_cell_angle_alpha 90.00
_cell_angle_beta 90.00
_cell_angle_gamma 90.00
_cell_formula_units_Z 4
_cell_length_a 19.0498(5)
_cell_length_b 19.0498(5)
_cell_length_c 15.8890(9)
_cell_measurement_reflns_used 5745
_cell_measurement_temperature 213(2)
_cell_measurement_theta_max 24.90
_cell_measurement_theta_min 2.39
_cell_volume 5766.0(4)
_computing_cell_refinement 'SAINT V.6.22'
_computing_data_collection 'SMART V.5.618'
_computing_data_reduction 'SAINT V.6.22'
_computing_molecular_graphics 'SHELXTL (Siemens, 1996)'
_computing_publication_material CIFTAB
_computing_structure_refinement 'SHELXL-97 (Sheldrick, 1997)'
_computing_structure_solution 'SHELXS-97 (Sheldrick, 1990)'
_diffrn_ambient_temperature 213(2)
_diffrn_detector_area_resol_mean 8.33
_diffrn_measured_fraction_theta_full 0.997
_diffrn_measured_fraction_theta_max 0.997
_diffrn_measurement_device_type 'Brucker SMART 1000'
_diffrn_measurement_method 'omega sacns'
_diffrn_radiation_monochromator graphite
_diffrn_radiation_source 'normal-focus sealed tube'
_diffrn_radiation_type MoK\a
_diffrn_radiation_wavelength 0.71073
_diffrn_reflns_av_R_equivalents 0.0340
_diffrn_reflns_av_sigmaI/netI 0.0283
_diffrn_reflns_limit_h_max 22
_diffrn_reflns_limit_h_min -18
_diffrn_reflns_limit_k_max 22
_diffrn_reflns_limit_k_min -21
_diffrn_reflns_limit_l_max 18
_diffrn_reflns_limit_l_min -18
_diffrn_reflns_number 29467
_diffrn_reflns_theta_full 25.00
_diffrn_reflns_theta_max 25.00
_diffrn_reflns_theta_min 1.67
_exptl_absorpt_coefficient_mu 0.995
_exptl_absorpt_correction_T_max 0.8570
_exptl_absorpt_correction_T_min 0.6413
_exptl_absorpt_correction_type multi-scan
_exptl_absorpt_process_details 'SADABS V2.03'
_exptl_crystal_colour 'deep brown'
_exptl_crystal_density_diffrn 1.378
_exptl_crystal_density_meas ?
_exptl_crystal_density_method 'not measured'
_exptl_crystal_description block
_exptl_crystal_F_000 2496
_exptl_crystal_size_max 0.49
_exptl_crystal_size_mid 0.25
_exptl_crystal_size_min 0.16
_refine_diff_density_max 0.491
_refine_diff_density_min -0.280
_refine_diff_density_rms 0.056
_refine_ls_abs_structure_details 'Flack H D (1983), Acta Cryst. A39, 876-881'
_refine_ls_abs_structure_Flack 0.004(18)
_refine_ls_extinction_method none
_refine_ls_goodness_of_fit_ref 1.053
_refine_ls_hydrogen_treatment mixed
_refine_ls_matrix_type full
_refine_ls_number_parameters 349
_refine_ls_number_reflns 5064
_refine_ls_number_restraints 3
_refine_ls_restrained_S_all 1.053
_refine_ls_R_factor_all 0.0476
_refine_ls_R_factor_gt 0.0372
_refine_ls_shift/su_max 0.000
_refine_ls_shift/su_mean 0.000
_refine_ls_structure_factor_coef Fsqd
_refine_ls_weighting_details 'calc w=1/[\s^2^(Fo^2^)+(0.0618P)^2^+2.0999P] where P=(Fo^2^+2Fc^2^)/3'
_refine_ls_weighting_scheme calc
_refine_ls_wR_factor_gt 0.0974
_refine_ls_wR_factor_ref 0.1045
_reflns_number_gt 4349
_reflns_number_total 5064
_reflns_threshold_expression >2sigma(I)
_cod_data_source_file ic034149ysi20030212_102325_4.cif
_cod_data_source_block Co3(depa)4Cl2.0.5hexane(213K)
_cod_depositor_comments
;
The following automatic conversions were performed:
'_symmetry_cell_setting' value 'Tetragonal' changed to 'tetragonal'
according to '/home/adriana/struct/CIF-dictionaries/cif_core.dic'
dictionary named 'cif_core.dic' version 2.4.1 from 2010-06-29.

Automatic conversion script
Id: cif_fix_enum 1555 2011-01-17 13:19:09Z saulius 

The following automatic conversions were performed:

'_chemical_melting_point' value 'not measured' was changed to '?' -
the value is undefined or not given.

Automatic conversion script
Id: cif_fix_values 1569 2011-02-09 13:29:24Z adriana 

The following automatic conversions were performed:

'_exptl_crystal_density_meas' value 'not measured' was changed to '?'
- the value is perceived as not measured.

Automatic conversion script
Id: cif_fix_values 3008 2015-01-20 13:52:24Z robertas 
;
_cod_database_code 4313871

loop_
_symmetry_equiv_pos_as_xyz
'x, y, z'
'-x, -y, z'
'y, -x, -z'
'-y, x, -z'
'x+1/2, -y+1/2, z+1/2'
'-x+1/2, y+1/2, z+1/2'
'y+1/2, x+1/2, -z+1/2'
'-y+1/2, -x+1/2, -z+1/2'

loop_
_atom_site_label
_atom_site_type_symbol
_atom_site_fract_x
_atom_site_fract_y
_atom_site_fract_z
_atom_site_U_iso_or_equiv
_atom_site_adp_type
_atom_site_occupancy
_atom_site_symmetry_multiplicity
_atom_site_calc_flag
_atom_site_refinement_flags
_atom_site_disorder_assembly
_atom_site_disorder_group
Co1 Co 0.23563(3) 0.32167(3) 0.10960(3) 0.04276(15) Uani 1 1 d . . .
Co2 Co 0.20542(2) 0.29458(2) 0.2500 0.03385(16) Uani 1 2 d S . .
Cl1 Cl 0.26619(6) 0.34778(6) -0.03438(6) 0.0549(3) Uani 1 1 d . . .
N1 N 0.33077(16) 0.28210(16) 0.14062(18) 0.0377(7) Uani 1 1 d . . .
N2 N 0.27629(14) 0.22371(14) 0.2500 0.0352(9) Uani 1 2 d S . .
N3 N 0.13477(18) 0.35743(18) 0.10523(19) 0.0473(7) Uani 1 1 d . C .
N4 N 0.13461(15) 0.36539(15) 0.2500 0.0429(10) Uani 1 2 d S C .
N5 N 0.19982(17) 0.22289(18) 0.08685(19) 0.0406(7) Uani 1 1 d . . .
N6 N 0.13837(17) 0.22737(16) 0.21145(18) 0.0396(7) Uani 1 1 d . . .
N7 N 0.26582(18) 0.41501(18) 0.15861(19) 0.0446(8) Uani 1 1 d . . .
C1 C 0.3899(2) 0.3026(2) 0.1005(2) 0.0474(9) Uani 1 1 d . . .
H1A H 0.3861 0.3361 0.0573 0.057 Uiso 1 1 calc R . .
C2 C 0.4551(2) 0.2769(2) 0.1198(3) 0.0546(11) Uani 1 1 d . . .
H2A H 0.4945 0.2923 0.0894 0.066 Uiso 1 1 calc R . .
C3 C 0.4633(2) 0.2278(3) 0.1850(3) 0.0561(11) Uani 1 1 d . B .
C4 C 0.4022(2) 0.2091(2) 0.2269(3) 0.0478(10) Uani 1 1 d . . .
H4A H 0.4054 0.1772 0.2719 0.057 Uiso 1 1 calc R . .
C5 C 0.33698(19) 0.23511(19) 0.2060(2) 0.0371(8) Uani 1 1 d . . .
C6 C 0.5324(3) 0.1975(3) 0.2048(4) 0.0815(18) Uani 1 1 d D . .
H6A H 0.5365 0.1906 0.2657 0.098 Uiso 1 1 calc R A 1
H6B H 0.5695 0.2298 0.1870 0.098 Uiso 1 1 calc R A 1
C7' C 0.533(3) 0.162(3) 0.2886(18) 0.131(4) Uiso 0.158(11) 1 d PD B 2
H7'A H 0.5796 0.1434 0.2993 0.196 Uiso 0.158(11) 1 calc PR B 2
H7'B H 0.4991 0.1247 0.2892 0.196 Uiso 0.158(11) 1 calc PR B 2
H7'C H 0.5216 0.1963 0.3320 0.196 Uiso 0.158(11) 1 calc PR B 2
C7 C 0.5410(5) 0.1287(5) 0.1608(6) 0.131(4) Uiso 0.842(11) 1 d PD B 1
H7A H 0.5867 0.1092 0.1740 0.196 Uiso 0.842(11) 1 calc PR B 1
H7B H 0.5373 0.1357 0.1005 0.196 Uiso 0.842(11) 1 calc PR B 1
H7C H 0.5047 0.0966 0.1792 0.196 Uiso 0.842(11) 1 calc PR B 1
C11 C 0.1003(3) 0.3601(3) 0.0309(3) 0.0629(13) Uani 1 1 d . . .
H11A H 0.1244 0.3466 -0.0180 0.076 Uiso 1 1 calc R . .
C12 C 0.0319(3) 0.3817(3) 0.0233(3) 0.0812(17) Uani 1 1 d . C .
H12A H 0.0104 0.3828 -0.0300 0.097 Uiso 1 1 calc R . .
C13 C -0.0060(3) 0.4019(3) 0.0949(3) 0.0830(18) Uani 1 1 d . . .
C14 C 0.0291(3) 0.3980(3) 0.1713(3) 0.0666(14) Uani 1 1 d . C .
H14A H 0.0049 0.4099 0.2209 0.080 Uiso 1 1 calc R . .
C15 C 0.0996(2) 0.3769(2) 0.1766(2) 0.0489(10) Uani 1 1 d . . .
C16 C -0.0736(7) 0.4377(8) 0.0857(7) 0.053(4) Uiso 0.44(3) 1 d P C 1
H16A H -0.0914 0.4528 0.1407 0.063 Uiso 0.44(3) 1 calc PR C 1
H16B H -0.0689 0.4791 0.0494 0.063 Uiso 0.44(3) 1 calc PR C 1
C17 C -0.1210(10) 0.3863(12) 0.0476(18) 0.091(7) Uani 0.44(3) 1 d P C 1
H17A H -0.1672 0.4069 0.0410 0.137 Uiso 0.44(3) 1 calc PR C 1
H17B H -0.1241 0.3453 0.0836 0.137 Uiso 0.44(3) 1 calc PR C 1
H17C H -0.1029 0.3726 -0.0071 0.137 Uiso 0.44(3) 1 calc PR C 1
C16 C -0.0905(7) 0.4075(9) 0.0975(7) 0.073(4) Uiso 0.56(3) 1 d P C 2
H16C H -0.1103 0.3647 0.1221 0.087 Uiso 0.56(3) 1 calc PR C 2
H16D H -0.1046 0.4474 0.1326 0.087 Uiso 0.56(3) 1 calc PR C 2
C17' C -0.1184(8) 0.4174(11) 0.0075(11) 0.085(5) Uani 0.56(3) 1 d P C 2
H17D H -0.1693 0.4185 0.0085 0.128 Uiso 0.56(3) 1 calc PR C 2
H17E H -0.1027 0.3788 -0.0274 0.128 Uiso 0.56(3) 1 calc PR C 2
H17F H -0.1008 0.4613 -0.0152 0.128 Uiso 0.56(3) 1 calc PR C 2
C21 C 0.2250(2) 0.1855(2) 0.0213(3) 0.0485(10) Uani 1 1 d . . .
H21A H 0.2568 0.2076 -0.0154 0.058 Uiso 1 1 calc R . .
C22 C 0.2070(3) 0.1174(3) 0.0053(3) 0.0557(11) Uani 1 1 d . . .
H22A H 0.2252 0.0939 -0.0419 0.067 Uiso 1 1 calc R . .
C23 C 0.1611(3) 0.0832(2) 0.0599(3) 0.0553(11) Uani 1 1 d . . .
C24 C 0.1351(2) 0.1198(2) 0.1275(2) 0.0498(10) Uani 1 1 d . . .
H24A H 0.1037 0.0978 0.1648 0.060 Uiso 1 1 calc R . .
C25 C 0.1550(2) 0.1902(2) 0.1413(2) 0.0399(8) Uani 1 1 d . . .
C26 C 0.0800(2) 0.2159(2) 0.2592(3) 0.0450(9) Uani 1 1 d . . .
C27 C 0.0146(2) 0.1925(3) 0.2268(3) 0.0572(12) Uani 1 1 d . . .
H27A H 0.0109 0.1807 0.1696 0.069 Uiso 1 1 calc R . .
C28 C -0.0435(2) 0.1869(3) 0.2781(3) 0.0652(13) Uani 1 1 d . . .
C29 C -0.0372(2) 0.2070(3) 0.3612(3) 0.0667(13) Uani 1 1 d . . .
H29A H -0.0759 0.2045 0.3979 0.080 Uiso 1 1 calc R . .
C30 C 0.2689(2) 0.4731(2) 0.1108(3) 0.0558(11) Uani 1 1 d . . .
H30A H 0.2537 0.4698 0.0547 0.067 Uiso 1 1 calc R . .
C31 C 0.1424(3) 0.0065(3) 0.0472(3) 0.0780(16) Uani 1 1 d . . .
H31A H 0.1010 -0.0053 0.0810 0.094 Uiso 1 1 calc R . .
H31B H 0.1311 -0.0020 -0.0121 0.094 Uiso 1 1 calc R . .
C32 C 0.2031(5) -0.0386(4) 0.0732(7) 0.167(5) Uani 1 1 d . . .
H32A H 0.1910 -0.0876 0.0652 0.250 Uiso 1 1 calc R . .
H32B H 0.2138 -0.0302 0.1320 0.250 Uiso 1 1 calc R . .
H32C H 0.2437 -0.0271 0.0391 0.250 Uiso 1 1 calc R . .
C33 C -0.1129(3) 0.1583(4) 0.2434(4) 0.100(2) Uani 1 1 d . . .
H33A H -0.1049 0.1389 0.1870 0.120 Uiso 1 1 calc R . .
H33B H -0.1293 0.1201 0.2796 0.120 Uiso 1 1 calc R . .
C34 C -0.1662(3) 0.2115(4) 0.2386(5) 0.115(3) Uani 1 1 d . . .
H34A H -0.2092 0.1912 0.2165 0.173 Uiso 1 1 calc R . .
H34B H -0.1506 0.2490 0.2017 0.173 Uiso 1 1 calc R . .
H34C H -0.1750 0.2303 0.2944 0.173 Uiso 1 1 calc R . .
C1S C 0.5000 0.5000 0.1882(16) 0.251(11) Uiso 1 2 d S . .
C2S C 0.493(2) 0.4817(17) 0.1087(16) 0.185(10) Uiso 0.50 1 d P . .
C3S C 0.4847(19) 0.5222(16) 0.0369(14) 0.198(12) Uiso 0.50 1 d P . .

loop_
_atom_site_aniso_label
_atom_site_aniso_U_11
_atom_site_aniso_U_22
_atom_site_aniso_U_33
_atom_site_aniso_U_23
_atom_site_aniso_U_13
_atom_site_aniso_U_12
Co1 0.0481(3) 0.0402(3) 0.0399(3) 0.0006(2) -0.0028(2) 0.0047(2)
Co2 0.0365(2) 0.0365(2) 0.0286(3) 0.0000(2) 0.0000(2) 0.0032(3)
Cl1 0.0747(7) 0.0529(6) 0.0372(5) 0.0074(5) 0.0021(5) 0.0052(5)
N1 0.0466(19) 0.0368(16) 0.0296(15) 0.0006(13) 0.0046(13) -0.0009(13)
N2 0.0385(14) 0.0385(14) 0.029(2) -0.0004(15) -0.0004(15) 0.0044(16)
N3 0.054(2) 0.052(2) 0.0357(16) 0.0053(15) -0.0048(16) 0.0106(14)
N4 0.0470(15) 0.0470(15) 0.035(2) 0.0019(17) 0.0019(17) 0.0140(19)
N5 0.0410(19) 0.051(2) 0.0302(16) -0.0001(14) -0.0010(13) 0.0000(14)
N6 0.0419(19) 0.0439(18) 0.0330(14) 0.0018(13) -0.0001(14) -0.0030(13)
N7 0.053(2) 0.047(2) 0.0337(16) 0.0086(14) 0.0005(15) 0.0040(15)
C1 0.063(3) 0.045(2) 0.0347(19) 0.0033(18) 0.010(2) -0.0035(18)
C2 0.051(3) 0.064(3) 0.048(2) 0.005(2) 0.019(2) -0.004(2)
C3 0.054(3) 0.067(3) 0.047(2) 0.000(2) 0.014(2) 0.007(2)
C4 0.049(2) 0.054(2) 0.041(2) 0.0102(17) 0.0092(18) 0.0064(18)
C5 0.043(2) 0.040(2) 0.0288(16) -0.0041(16) 0.0042(15) -0.0007(16)
C6 0.053(3) 0.118(5) 0.073(4) 0.027(3) 0.019(3) 0.019(3)
C11 0.073(3) 0.075(3) 0.042(2) -0.006(2) -0.009(2) 0.015(2)
C12 0.088(4) 0.107(4) 0.049(3) -0.013(3) -0.023(3) 0.034(3)
C13 0.078(4) 0.109(4) 0.062(3) -0.009(3) -0.015(3) 0.048(3)
C14 0.063(3) 0.090(4) 0.047(2) -0.010(2) -0.004(2) 0.029(3)
C15 0.055(3) 0.049(2) 0.042(2) 0.0001(18) -0.0056(18) 0.0166(19)
C17 0.076(10) 0.064(12) 0.134(19) -0.038(11) -0.006(12) 0.006(8)
C17' 0.059(7) 0.095(12) 0.102(11) -0.015(8) -0.037(7) 0.020(7)
C21 0.048(2) 0.060(3) 0.037(2) -0.0033(19) 0.0041(18) -0.0028(19)
C22 0.069(3) 0.061(3) 0.037(2) -0.012(2) 0.002(2) -0.002(2)
C23 0.058(3) 0.060(3) 0.048(2) -0.014(2) 0.001(2) -0.012(2)
C24 0.047(2) 0.064(3) 0.038(2) -0.0029(19) -0.0032(17) -0.0083(19)
C25 0.045(2) 0.044(2) 0.0307(18) -0.0004(16) -0.0078(16) 0.0011(16)
C26 0.047(2) 0.052(2) 0.0360(19) 0.0067(18) -0.0013(18) -0.0001(17)
C27 0.047(3) 0.074(3) 0.050(3) -0.001(2) -0.0003(19) -0.008(2)
C28 0.040(3) 0.090(4) 0.066(3) 0.005(3) 0.003(2) -0.007(2)
C29 0.047(3) 0.096(4) 0.058(3) 0.013(3) 0.014(2) 0.002(2)
C30 0.071(3) 0.054(3) 0.042(2) 0.004(2) 0.000(2) 0.007(2)
C31 0.092(4) 0.069(3) 0.073(3) -0.028(3) 0.017(3) -0.024(3)
C32 0.133(7) 0.070(5) 0.297(16) -0.026(7) 0.007(8) -0.011(5)
C33 0.047(3) 0.163(6) 0.090(4) 0.008(5) 0.002(3) -0.016(4)
C34 0.070(4) 0.177(8) 0.098(5) 0.007(5) -0.007(4) 0.002(4)

loop_
_atom_type_symbol
_atom_type_description
_atom_type_scat_dispersion_real
_atom_type_scat_dispersion_imag
_atom_type_scat_source
C C 0.0033 0.0016 'International Tables Vol C Tables 4.2.6.8 and 6.1.1.4'
H H 0.0000 0.0000 'International Tables Vol C Tables 4.2.6.8 and 6.1.1.4'
N N 0.0061 0.0033 'International Tables Vol C Tables 4.2.6.8 and 6.1.1.4'
Cl Cl 0.1484 0.1585 'International Tables Vol C Tables 4.2.6.8 and 6.1.1.4'
Co Co 0.3494 0.9721 'International Tables Vol C Tables 4.2.6.8 and 6.1.1.4'

loop_
_geom_angle_atom_site_label_1
_geom_angle_atom_site_label_2
_geom_angle_atom_site_label_3
_geom_angle
_geom_angle_site_symmetry_1
_geom_angle_site_symmetry_3
_geom_angle_publ_flag
N1 Co1 N7 88.80(13) . . ?
N1 Co1 N5 89.95(12) . . ?
N7 Co1 N5 167.47(12) . . ?
N1 Co1 N3 167.48(12) . . ?
N7 Co1 N3 89.28(14) . . ?
N5 Co1 N3 89.26(14) . . ?
N1 Co1 Co2 84.64(9) . . ?
N7 Co1 Co2 84.13(9) . . ?
N5 Co1 Co2 83.34(9) . . ?
N3 Co1 Co2 82.85(9) . . ?
N1 Co1 Cl1 95.26(9) . . ?
N7 Co1 Cl1 96.61(9) . . ?
N5 Co1 Cl1 95.92(9) . . ?
N3 Co1 Cl1 97.25(9) . . ?
Co2 Co1 Cl1 179.25(4) . . ?
N4 Co2 N2 180.00(4) . . ?
N4 Co2 N6 90.06(10) . . ?
N2 Co2 N6 89.94(10) . . ?
N4 Co2 N6 90.06(10) . 8 ?
N2 Co2 N6 89.94(10) . 8 ?
N6 Co2 N6 179.9(2) . 8 ?
N4 Co2 Co1 91.02(2) . . ?
N2 Co2 Co1 88.98(2) . . ?
N6 Co2 Co1 90.37(9) . . ?
N6 Co2 Co1 89.63(9) 8 . ?
N4 Co2 Co1 91.02(2) . 8 ?
N2 Co2 Co1 88.98(2) . 8 ?
N6 Co2 Co1 89.63(9) . 8 ?
N6 Co2 Co1 90.37(9) 8 8 ?
Co1 Co2 Co1 177.97(4) . 8 ?
C1 N1 C5 118.1(3) . . ?
C1 N1 Co1 121.6(3) . . ?
C5 N1 Co1 120.2(2) . . ?
C5 N2 C5 121.9(4) 8 . ?
C5 N2 Co2 119.0(2) 8 . ?
C5 N2 Co2 119.0(2) . . ?
C11 N3 C15 118.4(4) . . ?
C11 N3 Co1 120.0(3) . . ?
C15 N3 Co1 121.6(2) . . ?
C15 N4 C15 125.2(4) . 8 ?
C15 N4 Co2 117.4(2) . . ?
C15 N4 Co2 117.4(2) 8 . ?
C21 N5 C25 118.1(3) . . ?
C21 N5 Co1 120.4(3) . . ?
C25 N5 Co1 121.2(3) . . ?
C25 N6 C26 124.3(3) . . ?
C25 N6 Co2 117.2(3) . . ?
C26 N6 Co2 118.3(2) . . ?
C30 N7 C26 118.4(4) . 8 ?
C30 N7 Co1 121.2(3) . . ?
C26 N7 Co1 120.4(3) 8 . ?
N1 C1 C2 123.2(4) . . ?
C1 C2 C3 120.2(4) . . ?
C4 C3 C2 115.6(4) . . ?
C4 C3 C6 123.2(4) . . ?
C2 C3 C6 121.3(4) . . ?
C5 C4 C3 123.3(4) . . ?
N2 C5 N1 114.6(3) . . ?
N2 C5 C4 125.6(3) . . ?
N1 C5 C4 119.5(3) . . ?
C3 C6 C7' 112(2) . . ?
C3 C6 C7 110.0(6) . . ?
C7' C6 C7 91(2) . . ?
N3 C11 C12 123.4(5) . . ?
C11 C12 C13 120.0(5) . . ?
C14 C13 C12 116.6(5) . . ?
C14 C13 C16 122.4(6) . . ?
C12 C13 C16 120.0(6) . . ?
C14 C13 C16 117.5(6) . . ?
C12 C13 C16 123.5(6) . . ?
C16 C13 C16 25.1(5) . . ?
C13 C14 C15 121.9(4) . . ?
N4 C15 N3 115.2(3) . . ?
N4 C15 C14 124.5(4) . . ?
N3 C15 C14 119.7(4) . . ?
C17 C16 C13 105.7(14) . . ?
C17' C16 C13 109.2(12) . . ?
N5 C21 C22 123.7(4) . . ?
C21 C22 C23 119.0(4) . . ?
C24 C23 C22 118.5(4) . . ?
C24 C23 C31 120.5(4) . . ?
C22 C23 C31 121.0(4) . . ?
C23 C24 C25 120.5(4) . . ?
N6 C25 N5 115.4(3) . . ?
N6 C25 C24 124.1(4) . . ?
N5 C25 C24 120.1(3) . . ?
N7 C26 N6 115.9(3) 8 . ?
N7 C26 C27 119.5(4) 8 . ?
N6 C26 C27 124.3(4) . . ?
C28 C27 C26 121.0(4) . . ?
C27 C28 C29 118.3(4) . . ?
C27 C28 C33 120.5(5) . . ?
C29 C28 C33 121.2(5) . . ?
C30 C29 C28 118.5(4) 8 . ?
N7 C30 C29 124.2(4) . 8 ?
C32 C31 C23 109.5(5) . . ?
C34 C33 C28 112.2(6) . . ?
C2S C1S C2S 33(3) . 2_665 ?
C2S C2S C3S 87(3) 2_665 2_665 ?
C2S C2S C1S 73.7(14) 2_665 . ?
C3S C2S C1S 152(4) 2_665 . ?
C2S C2S C3S 61(2) 2_665 . ?
C3S C2S C3S 46(2) 2_665 . ?
C1S C2S C3S 131(3) . . ?
C3S C3S C2S 76(2) 2_665 2_665 ?
C3S C3S C3S 68.1(12) 2_665 4_655 ?
C2S C3S C3S 143(3) 2_665 4_655 ?
C3S C3S C3S 68.1(12) 2_665 3_565 ?
C2S C3S C3S 128(3) 2_665 3_565 ?
C3S C3S C3S 44(2) 4_655 3_565 ?
C3S C3S C2S 58.2(18) 2_665 . ?
C2S C3S C2S 32(3) 2_665 . ?
C3S C3S C2S 115(2) 4_655 . ?
C3S C3S C2S 126(3) 3_565 . ?

loop_
_geom_bond_atom_site_label_1
_geom_bond_atom_site_label_2
_geom_bond_distance
_geom_bond_site_symmetry_2
_geom_bond_publ_flag
Co1 N1 2.024(3) . ?
Co1 N7 2.025(4) . ?
Co1 N5 2.034(3) . ?
Co1 N3 2.040(3) . ?
Co1 Co2 2.3609(5) . ?
Co1 Cl1 2.4125(11) . ?
Co2 N4 1.908(4) . ?
Co2 N2 1.909(4) . ?
Co2 N6 1.909(3) . ?
Co2 N6 1.909(3) 8 ?
Co2 Co1 2.3609(5) 8 ?
N1 C1 1.352(5) . ?
N1 C5 1.377(5) . ?
N2 C5 1.368(4) 8 ?
N2 C5 1.368(4) . ?
N3 C11 1.352(6) . ?
N3 C15 1.369(5) . ?
N4 C15 1.361(4) . ?
N4 C15 1.361(4) 8 ?
N5 C21 1.349(5) . ?
N5 C25 1.366(5) . ?
N6 C25 1.357(5) . ?
N6 C26 1.365(5) . ?
N7 C30 1.343(5) . ?
N7 C26 1.354(5) 8 ?
C1 C2 1.368(6) . ?
C2 C3 1.404(6) . ?
C3 C4 1.388(6) . ?
C3 C6 1.472(7) . ?
C4 C5 1.377(6) . ?
C6 C7' 1.490(15) . ?
C6 C7 1.494(9) . ?
C11 C12 1.371(7) . ?
C12 C13 1.402(8) . ?
C13 C14 1.387(7) . ?
C13 C16 1.465(12) . ?
C13 C16 1.614(14) . ?
C14 C15 1.405(6) . ?
C16 C17 1.46(2) . ?
C16 C17' 1.54(2) . ?
C21 C22 1.367(6) . ?
C22 C23 1.393(6) . ?
C23 C24 1.373(6) . ?
C23 C31 1.517(7) . ?
C24 C25 1.412(6) . ?
C26 N7 1.354(5) 8 ?
C26 C27 1.418(6) . ?
C27 C28 1.379(6) . ?
C28 C29 1.380(7) . ?
C28 C33 1.533(7) . ?
C29 C30 1.379(6) 8 ?
C30 C29 1.379(6) 8 ?
C31 C32 1.499(10) . ?
C33 C34 1.438(9) . ?
C1S C2S 1.32(3) . ?
C1S C2S 1.32(3) 2_665 ?
C2S C2S 0.74(6) 2_665 ?
C2S C3S 1.22(3) 2_665 ?
C2S C3S 1.39(3) . ?
C3S C3S 1.03(5) 2_665 ?
C3S C2S 1.22(3) 2_665 ?
C3S C3S 1.38(4) 4_655 ?
C3S C3S 1.38(4) 3_565 ?
